data_2222748
loop_
_publ_author_name
'Ye, Su-Fang'
'Zhang, Bi-Song'

_publ_section_title
;Hemiaquabis(2-fluorobenzoato-\k^2^<i>O</i>,<i>O</i>')bis(1,10-phenanthroline-\k^2^<i>N</i>,<i>N</i>')lead(II)
 dihydrate
;
_journal_coeditor_code HY2206
_journal_issue 8
_journal_name_full 'Acta Crystallographica Section E'
_journal_page_first m936
_journal_page_last m937
_journal_paper_doi 10.1107/S1600536809027524
_journal_volume 65
_journal_year 2009
_chemical_formula_iupac '[Pb(C7 H4 F O2)2  (C12 H8 N2)2 (H2 O)0.5], 2H2 O'
_chemical_formula_moiety 'C38 H25 F2 N4 O4.5 Pb, 2(H2 O)'
_chemical_formula_sum 'C38 H29 F2 N4 O6.5 Pb'
_chemical_formula_weight 890.84
_chemical_name_systematic
;
Hemiaquabis(2-fluorobenzoato-\k^2^<i>O</i>,<i>O</i>')bis(1,10-phenanthroline-
\k^2^<i>N</i>,<i>N</i>')lead(II) dihydrate
;
_space_group_IT_number 2
_symmetry_cell_setting triclinic
_symmetry_space_group_name_Hall '-P 1'
_symmetry_space_group_name_H-M 'P -1'
_atom_sites_solution_hydrogens geom
_atom_sites_solution_primary direct
_atom_sites_solution_secondary difmap
_audit_creation_method SHELXL-97
_cell_angle_alpha 81.11(3)
_cell_angle_beta 77.23(3)
_cell_angle_gamma 86.20(3)
_cell_formula_units_Z 2
_cell_length_a 9.833(2)
_cell_length_b 11.568(2)
_cell_length_c 15.766(3)
_cell_measurement_reflns_used 8657
_cell_measurement_temperature 290(2)
_cell_measurement_theta_max 30.53
_cell_measurement_theta_min 2.68
_cell_volume 1727.0(6)
_computing_cell_refinement 'SAINT (Bruker, 2007)'
_computing_data_collection 'SMART (Bruker, 2007)'
_computing_data_reduction 'SAINT (Bruker, 2007)'
_computing_molecular_graphics 'SHELXTL (Sheldrick, 2008)'
_computing_publication_material 'SHELXTL (Sheldrick, 2008)'
_computing_structure_refinement 'SHELXL97 (Sheldrick, 2008)'
_computing_structure_solution 'SHELXS97 (Sheldrick, 2008)'
_diffrn_ambient_temperature 290(2)
_diffrn_measured_fraction_theta_full 0.998
_diffrn_measured_fraction_theta_max 0.969
_diffrn_measurement_device_type 'Bruker SMART APEX CCD'
_diffrn_measurement_method '\f and \w'
_diffrn_radiation_monochromator graphite
_diffrn_radiation_source 'fine-focus sealed tube'
_diffrn_radiation_type MoK\a
_diffrn_radiation_wavelength 0.71073
_diffrn_reflns_av_R_equivalents 0.0277
_diffrn_reflns_av_sigmaI/netI 0.0380
_diffrn_reflns_limit_h_max 13
_diffrn_reflns_limit_h_min -14
_diffrn_reflns_limit_k_max 16
_diffrn_reflns_limit_k_min -16
_diffrn_reflns_limit_l_max 22
_diffrn_reflns_limit_l_min -22
_diffrn_reflns_number 28426
_diffrn_reflns_theta_full 26.00
_diffrn_reflns_theta_max 30.53
_diffrn_reflns_theta_min 2.68
_exptl_absorpt_coefficient_mu 4.951
_exptl_absorpt_correction_T_max 0.448
_exptl_absorpt_correction_T_min 0.330
_exptl_absorpt_correction_type multi-scan
_exptl_absorpt_process_details '(SADABS; Sheldrick, 1996)'
_exptl_crystal_colour colorless
_exptl_crystal_density_diffrn 1.713
_exptl_crystal_density_method 'not measured'
_exptl_crystal_description pillar-like
_exptl_crystal_F_000 874
_exptl_crystal_size_max 0.341
_exptl_crystal_size_mid 0.192
_exptl_crystal_size_min 0.163
_refine_diff_density_max 1.332
_refine_diff_density_min -0.766
_refine_ls_extinction_method none
_refine_ls_goodness_of_fit_ref 1.015
_refine_ls_hydrogen_treatment constr
_refine_ls_matrix_type full
_refine_ls_number_parameters 466
_refine_ls_number_reflns 10232
_refine_ls_number_restraints 3
_refine_ls_restrained_S_all 1.015
_refine_ls_R_factor_all 0.0480
_refine_ls_R_factor_gt 0.0316
_refine_ls_shift/su_max 0.002
_refine_ls_shift/su_mean 0.000
_refine_ls_structure_factor_coef Fsqd
_refine_ls_weighting_details 'calc w=1/[\s^2^(Fo^2^)+(0.0433P)^2^] where P=(Fo^2^+2Fc^2^)/3'
_refine_ls_weighting_scheme calc
_refine_ls_wR_factor_gt 0.0739
_refine_ls_wR_factor_ref 0.0782
_reflns_number_gt 7916
_reflns_number_total 10232
_reflns_threshold_expression >2\s(I)
_cod_data_source_file hy2206.cif
_cod_data_source_block I
_cod_depositor_comments
;
The following automatic conversions were performed:
'_symmetry_cell_setting' value 'Triclinic' changed to 'triclinic'
according to '/home/saulius/struct/CIF-dictionaries/cif_core.dic'
dictionary named 'cif_core.dic' version 2.4.1 from 2010-06-29.

Automatic conversion script
Id: cif_fix_enum 1527 2010-12-29 10:47:43Z saulius 

The following automatic conversions were performed:

'_symmetry_cell_setting' value 'Triclinic' changed to 'triclinic'
according to /home/saulius/struct/CIF-dictionaries/cif_core.dic
dictionary named 'cif_core.dic' version 2.4.1 from 2010-06-29.

Automatic conversion script
Id: cif_fix_values 1715 2011-07-08 13:25:40Z adriana 
;
_cod_database_code 2222748
_cod_database_fobs_code 2222748

loop_
_symmetry_equiv_pos_as_xyz
'x, y, z'
'-x, -y, -z'

loop_
_atom_site_type_symbol
_atom_site_label
_atom_site_fract_x
_atom_site_fract_y
_atom_site_fract_z
_atom_site_U_iso_or_equiv
_atom_site_adp_type
_atom_site_calc_flag
_atom_site_refinement_flags
_atom_site_occupancy
_atom_site_disorder_assembly
_atom_site_disorder_group
Pb Pb1 0.694779(12) 0.832399(10) 0.325534(7) 0.04599(5) Uani d . 1 . .
N N1 0.8374(4) 0.7952(3) 0.4629(2) 0.0650(8) Uani d . 1 A .
N N2 0.9505(3) 0.9112(3) 0.29959(19) 0.0529(7) Uani d . 1 A .
N N3 0.4998(3) 0.7983(3) 0.22999(19) 0.0535(7) Uani d . 1 A .
N N4 0.4509(3) 0.6922(3) 0.4003(2) 0.0570(7) Uani d . 1 A .
O O1 0.6395(9) 1.0811(7) 0.3491(5) 0.075(2) Uiso d P 0.442(6) A -1
O O1' 0.5776(10) 1.0611(8) 0.3514(6) 0.112(3) Uiso d P 0.558(6) A -2
O O2 0.6834(3) 1.0286(2) 0.21751(18) 0.0670(7) Uani d . 1 A .
O O3 0.7824(3) 0.6229(2) 0.30117(19) 0.0718(8) Uani d . 1 A .
O O4 0.8193(3) 0.7548(2) 0.18316(16) 0.0564(6) Uani d . 1 A .
O O5W 0.8186(4) 1.0878(3) 0.0418(2) 0.0933(10) Uani d . 1 . .
H H5WA 0.7855 1.0837 0.0967 0.140 Uiso d R 1 . .
H H5WB 0.8144 1.0180 0.0321 0.140 Uiso d R 1 . .
O O6W 0.8963(4) 0.8634(3) 0.0076(2) 0.1016(11) Uani d . 1 . .
H H6WA 0.9847 0.8631 -0.0092 0.152 Uiso d R 1 . .
H H6WB 0.8676 0.8313 0.0603 0.152 Uiso d R 1 . .
O O7W 0.5357(7) 0.9161(8) 0.4888(6) 0.114(3) Uani d PD 0.50 A -2
H H7WA 0.5897 0.9728 0.4679 0.170 Uiso d PRD 0.50 A -2
H H7WB 0.5360 0.8824 0.5406 0.170 Uiso d PRD 0.50 A -2
F F1 0.4835(5) 1.1309(4) 0.1281(3) 0.0642(16) Uiso d P 0.442(6) A -1
F F1' 0.6161(11) 1.3066(9) 0.3310(7) 0.174(4) Uiso d P 0.558(6) A -2
F F2 0.9722(9) 0.4352(8) 0.2413(6) 0.1118(17) Uiso d P 0.442(6) A .
F F2' 0.9188(7) 0.4233(6) 0.2639(5) 0.1118(17) Uiso d P 0.558(6) A .
C C1 0.7849(6) 0.7420(4) 0.5430(3) 0.0860(14) Uani d . 1 . .
H H1 0.6973 0.7103 0.5529 0.103 Uiso calc R 1 A .
C C2 0.8501(7) 0.7302(5) 0.6125(3) 0.0926(15) Uani d . 1 A .
H H2 0.8076 0.6915 0.6672 0.111 Uiso calc R 1 . .
C C3 0.9756(7) 0.7753(4) 0.6002(3) 0.0866(15) Uani d . 1 . .
H H3 1.0213 0.7676 0.6467 0.104 Uiso calc R 1 A .
C C4 1.0395(5) 0.8345(4) 0.5173(3) 0.0661(11) Uani d . 1 A .
C C5 1.1716(5) 0.8861(4) 0.5000(4) 0.0812(14) Uani d . 1 . .
H H5 1.2202 0.8820 0.5448 0.097 Uiso calc R 1 A .
C C6 1.2265(4) 0.9402(5) 0.4201(4) 0.0812(14) Uani d . 1 A .
H H6 1.3146 0.9710 0.4099 0.097 Uiso calc R 1 . .
C C7 1.1553(4) 0.9528(3) 0.3497(3) 0.0618(9) Uani d . 1 . .
C C8 1.2079(4) 1.0116(4) 0.2665(4) 0.0762(13) Uani d . 1 A .
H H8 1.2944 1.0457 0.2548 0.091 Uiso calc R 1 . .
C C9 1.1344(5) 1.0203(4) 0.2018(3) 0.0723(11) Uani d . 1 . .
H H9 1.1690 1.0605 0.1461 0.087 Uiso calc R 1 A .
C C10 1.0081(4) 0.9681(4) 0.2211(3) 0.0649(10) Uani d . 1 A .
H H10 0.9593 0.9727 0.1764 0.078 Uiso calc R 1 . .
C C11 1.0242(3) 0.9021(3) 0.3638(2) 0.0516(8) Uani d . 1 A .
C C12 0.9641(4) 0.8418(3) 0.4497(2) 0.0554(8) Uani d . 1 . .
C C13 0.6226(4) 1.0950(4) 0.2690(2) 0.0671(10) Uani d . 1 . .
C C14 0.5605(4) 1.2106(4) 0.2336(3) 0.0667(10) Uani d . 1 A .
C C15 0.5581(7) 1.3120(6) 0.2687(4) 0.1057(18) Uani d . 1 . .
H H15 0.5976 1.3075 0.3176 0.127 Uiso calc PR 0.442(6) A -1
C C16 0.5055(10) 1.4165(7) 0.2405(7) 0.162(4) Uani d . 1 A .
H H16 0.5106 1.4823 0.2668 0.195 Uiso calc R 1 . .
C C17 0.4438(12) 1.4207(9) 0.1708(8) 0.189(6) Uani d . 1 . .
H H17 0.4027 1.4909 0.1500 0.227 Uiso calc R 1 A .
C C18 0.4406(8) 1.3262(7) 0.1311(5) 0.134(3) Uani d . 1 A .
H H18 0.3991 1.3324 0.0830 0.161 Uiso calc R 1 . .
C C19 0.4987(5) 1.2199(5) 0.1615(3) 0.0873(15) Uani d . 1 . .
H H19 0.4965 1.1549 0.1337 0.105 Uiso calc PR 0.558(6) A -2
C C21 0.5238(5) 0.8488(4) 0.1454(3) 0.0667(10) Uani d . 1 . .
H H21 0.6039 0.8915 0.1229 0.080 Uiso calc R 1 A .
C C22 0.4337(5) 0.8395(4) 0.0906(3) 0.0769(12) Uani d . 1 A .
H H22 0.4534 0.8762 0.0327 0.092 Uiso calc R 1 . .
C C23 0.3175(5) 0.7773(4) 0.1216(3) 0.0787(13) Uani d . 1 . .
H H23 0.2570 0.7707 0.0850 0.094 Uiso calc R 1 A .
C C24 0.2883(4) 0.7231(4) 0.2079(3) 0.0644(10) Uani d . 1 A .
C C25 0.1654(5) 0.6569(5) 0.2460(4) 0.0849(14) Uani d . 1 . .
H H25 0.1015 0.6494 0.2119 0.102 Uiso calc R 1 A .
C C26 0.1415(4) 0.6059(5) 0.3298(4) 0.0864(14) Uani d . 1 A .
H H26 0.0612 0.5635 0.3526 0.104 Uiso calc R 1 . .
C C27 0.2356(4) 0.6151(3) 0.3845(3) 0.0640(10) Uani d . 1 . .
C C28 0.2154(5) 0.5624(4) 0.4730(4) 0.0818(14) Uani d . 1 A .
H H28 0.1364 0.5190 0.4978 0.098 Uiso calc R 1 . .
C C29 0.3075(5) 0.5735(4) 0.5217(3) 0.0794(13) Uani d . 1 . .
H H29 0.2946 0.5380 0.5799 0.095 Uiso calc R 1 A .
C C30 0.4237(4) 0.6403(4) 0.4825(3) 0.0700(11) Uani d . 1 A .
H H30 0.4869 0.6489 0.5170 0.084 Uiso calc R 1 . .
C C31 0.3572(3) 0.6795(3) 0.3515(2) 0.0508(7) Uani d . 1 A .
C C32 0.3842(3) 0.7350(3) 0.2611(2) 0.0519(8) Uani d . 1 . .
C C33 0.8114(3) 0.6510(3) 0.2198(2) 0.0519(8) Uani d . 1 . .
C C34 0.8350(4) 0.5560(3) 0.1620(3) 0.0624(9) Uani d . 1 A .
C C35 0.7819(6) 0.5800(5) 0.0821(3) 0.1034(18) Uani d . 1 . .
H H35 0.7385 0.6508 0.0647 0.124 Uiso calc R 1 A .
C C36 0.8019(8) 0.4873(7) 0.0339(5) 0.130(2) Uani d . 1 A .
H H36 0.7718 0.4983 -0.0188 0.156 Uiso calc R 1 . .
C C37 0.8619(9) 0.3820(7) 0.0576(6) 0.133(3) Uani d . 1 . .
H H37 0.8681 0.3236 0.0224 0.160 Uiso calc R 1 A .
C C38 0.9122(7) 0.3607(5) 0.1308(5) 0.114(2) Uani d . 1 A .
H H38 0.9570 0.2897 0.1463 0.137 Uiso calc R 1 . .
C C39 0.8944(5) 0.4497(4) 0.1824(3) 0.0824(12) Uani d . 1 . .

loop_
_atom_site_aniso_label
_atom_site_aniso_U_11
_atom_site_aniso_U_22
_atom_site_aniso_U_33
_atom_site_aniso_U_12
_atom_site_aniso_U_13
_atom_site_aniso_U_23
Pb1 0.05017(8) 0.04824(8) 0.04002(7) -0.00731(5) -0.01187(5) -0.00214(5)
N1 0.084(2) 0.066(2) 0.0500(17) -0.0199(17) -0.0252(16) 0.0001(14)
N2 0.0529(15) 0.0569(17) 0.0524(16) -0.0064(13) -0.0191(13) -0.0061(13)
N3 0.0539(16) 0.0579(17) 0.0510(16) -0.0040(13) -0.0176(13) -0.0055(13)
N4 0.0508(16) 0.0616(19) 0.0534(17) -0.0048(13) -0.0081(13) 0.0045(14)
O2 0.0816(18) 0.0576(16) 0.0581(15) 0.0021(13) -0.0133(13) -0.0013(12)
O3 0.095(2) 0.0565(16) 0.0581(16) -0.0063(14) -0.0101(14) 0.0023(12)
O4 0.0677(15) 0.0500(14) 0.0494(13) -0.0075(11) -0.0086(11) -0.0034(11)
O5W 0.113(2) 0.082(2) 0.0669(18) 0.0181(18) 0.0005(17) 0.0069(15)
O6W 0.130(3) 0.080(2) 0.074(2) 0.008(2) 0.006(2) 0.0087(17)
O7W 0.086(5) 0.142(7) 0.112(6) -0.007(5) 0.002(4) -0.048(5)
C1 0.117(4) 0.078(3) 0.065(3) -0.028(3) -0.029(3) 0.009(2)
C2 0.144(5) 0.083(3) 0.055(2) -0.006(3) -0.041(3) 0.004(2)
C3 0.133(4) 0.072(3) 0.069(3) 0.026(3) -0.055(3) -0.019(2)
C4 0.088(3) 0.053(2) 0.071(2) 0.020(2) -0.042(2) -0.0250(19)
C5 0.077(3) 0.090(3) 0.101(4) 0.027(2) -0.056(3) -0.047(3)
C6 0.053(2) 0.094(3) 0.115(4) 0.006(2) -0.039(2) -0.045(3)
C7 0.0517(19) 0.062(2) 0.080(3) 0.0078(16) -0.0221(18) -0.028(2)
C8 0.048(2) 0.078(3) 0.103(4) -0.0112(19) -0.006(2) -0.025(3)
C9 0.067(2) 0.072(3) 0.072(3) -0.011(2) -0.004(2) -0.004(2)
C10 0.060(2) 0.076(3) 0.057(2) -0.0078(19) -0.0125(17) -0.0020(19)
C11 0.0530(18) 0.0459(18) 0.061(2) 0.0070(14) -0.0187(16) -0.0182(15)
C12 0.068(2) 0.0455(18) 0.061(2) 0.0095(16) -0.0291(18) -0.0156(15)
C13 0.081(3) 0.074(3) 0.0417(18) -0.012(2) -0.0091(18) 0.0050(17)
C14 0.067(2) 0.060(2) 0.061(2) -0.0025(18) 0.0112(19) -0.0094(18)
C15 0.114(4) 0.096(4) 0.101(4) -0.006(3) 0.006(3) -0.035(3)
C16 0.155(8) 0.069(4) 0.225(11) -0.004(5) 0.062(7) -0.050(6)
C17 0.191(10) 0.097(6) 0.227(13) 0.070(7) 0.024(9) 0.003(7)
C18 0.153(6) 0.114(5) 0.122(5) 0.057(5) -0.036(5) 0.007(4)
C19 0.087(3) 0.077(3) 0.084(3) 0.013(2) -0.011(3) 0.016(3)
C21 0.077(3) 0.075(3) 0.050(2) -0.004(2) -0.0205(19) -0.0026(18)
C22 0.103(3) 0.082(3) 0.051(2) 0.011(3) -0.032(2) -0.011(2)
C23 0.089(3) 0.079(3) 0.085(3) 0.012(2) -0.049(3) -0.027(2)
C24 0.059(2) 0.063(2) 0.082(3) 0.0078(17) -0.030(2) -0.028(2)
C25 0.060(2) 0.085(3) 0.123(4) -0.008(2) -0.031(3) -0.035(3)
C26 0.050(2) 0.087(3) 0.126(4) -0.015(2) -0.009(3) -0.034(3)
C27 0.0493(19) 0.050(2) 0.089(3) -0.0029(15) -0.0022(19) -0.0144(19)
C28 0.067(3) 0.057(2) 0.105(4) -0.012(2) 0.015(3) -0.007(2)
C29 0.076(3) 0.068(3) 0.076(3) -0.002(2) 0.009(2) 0.009(2)
C30 0.067(2) 0.072(3) 0.062(2) -0.0066(19) -0.0073(19) 0.010(2)
C31 0.0435(16) 0.0431(17) 0.064(2) 0.0003(13) -0.0067(15) -0.0110(15)
C32 0.0489(17) 0.0456(18) 0.064(2) 0.0034(14) -0.0162(15) -0.0137(15)
C33 0.0482(17) 0.053(2) 0.054(2) -0.0059(14) -0.0079(14) -0.0057(15)
C34 0.064(2) 0.051(2) 0.070(2) -0.0070(17) -0.0073(19) -0.0102(18)
C35 0.129(4) 0.124(5) 0.070(3) -0.039(3) -0.012(3) -0.051(3)
C36 0.157(6) 0.130(6) 0.129(5) 0.008(5) -0.065(5) -0.053(5)
C37 0.171(7) 0.100(5) 0.143(7) 0.008(5) -0.040(6) -0.056(5)
C38 0.133(5) 0.060(3) 0.146(6) 0.016(3) -0.023(5) -0.025(4)
C39 0.097(3) 0.072(3) 0.079(3) 0.005(2) -0.023(3) -0.009(2)

loop_
_atom_type_symbol
_atom_type_description
_atom_type_scat_dispersion_real
_atom_type_scat_dispersion_imag
_atom_type_scat_source
C C 0.0033 0.0016 'International Tables Vol C Tables 4.2.6.8 and 6.1.1.4'
H H 0.0000 0.0000 'International Tables Vol C Tables 4.2.6.8 and 6.1.1.4'
N N 0.0061 0.0033 'International Tables Vol C Tables 4.2.6.8 and 6.1.1.4'
O O 0.0106 0.0060 'International Tables Vol C Tables 4.2.6.8 and 6.1.1.4'
F F 0.0171 0.0103 'International Tables Vol C Tables 4.2.6.8 and 6.1.1.4'
Pb Pb -3.3944 10.1111 'International Tables Vol C Tables 4.2.6.8 and 6.1.1.4'

loop_
_geom_angle_atom_site_label_1
_geom_angle_atom_site_label_2
_geom_angle_atom_site_label_3
_geom_angle_site_symmetry_1
_geom_angle_site_symmetry_3
_geom_angle
_geom_angle_publ_flag
O4 Pb1 O3 . . 50.53(9) ?
O4 Pb1 O2 . . 82.50(9) ?
O3 Pb1 O2 . . 132.87(9) ?
O4 Pb1 N2 . . 77.43(9) ?
O3 Pb1 N2 . . 93.60(10) ?
O2 Pb1 N2 . . 77.32(10) ?
O4 Pb1 N3 . . 70.63(9) ?
O3 Pb1 N3 . . 84.91(10) ?
O2 Pb1 N3 . . 74.60(9) ?
N2 Pb1 N3 . . 139.58(9) ?
O4 Pb1 N1 . . 115.89(10) ?
O3 Pb1 N1 . . 84.61(10) ?
O2 Pb1 N1 . . 125.93(10) ?
N2 Pb1 N1 . . 60.37(9) ?
N3 Pb1 N1 . . 158.10(10) ?
O4 Pb1 O1' . . 129.75(19) ?
O3 Pb1 O1' . . 175.83(19) ?
O2 Pb1 O1' . . 47.27(19) ?
N2 Pb1 O1' . . 90.5(2) ?
N3 Pb1 O1' . . 91.4(2) ?
N1 Pb1 O1' . . 98.3(2) ?
O4 Pb1 N4 . . 107.21(9) ?
O3 Pb1 N4 . . 76.18(10) ?
O2 Pb1 N4 . . 122.03(9) ?
N2 Pb1 N4 . . 160.24(9) ?
N3 Pb1 N4 . . 57.40(9) ?
N1 Pb1 N4 . . 101.34(10) ?
O1' Pb1 N4 . . 100.2(2) ?
O4 Pb1 O1 . . 126.25(16) ?
O3 Pb1 O1 . . 171.29(17) ?
O2 Pb1 O1 . . 45.79(16) ?
N2 Pb1 O1 . . 77.69(18) ?
N3 Pb1 O1 . . 101.79(18) ?
N1 Pb1 O1 . . 90.83(17) ?
O1' Pb1 O1 . . 12.8(2) ?
N4 Pb1 O1 . . 112.07(18) ?
O4 Pb1 O7W . . 176.63(15) ?
O3 Pb1 O7W . . 128.7(2) ?
O2 Pb1 O7W . . 98.0(2) ?
N2 Pb1 O7W . . 105.94(17) ?
N3 Pb1 O7W . . 106.24(17) ?
N1 Pb1 O7W . . 66.54(18) ?
O1' Pb1 O7W . . 50.7(3) ?
N4 Pb1 O7W . . 69.71(18) ?
O1 Pb1 O7W . . 55.1(2) ?
C1 N1 C12 . . 117.0(4) ?
C1 N1 Pb1 . . 124.3(3) ?
C12 N1 Pb1 . . 118.5(2) ?
C10 N2 C11 . . 117.4(3) ?
C10 N2 Pb1 . . 119.1(2) ?
C11 N2 Pb1 . . 123.4(2) ?
C21 N3 C32 . . 117.8(3) ?
C21 N3 Pb1 . . 116.7(3) ?
C32 N3 Pb1 . . 125.4(2) ?
C30 N4 C31 . . 116.7(3) ?
C30 N4 Pb1 . . 122.8(3) ?
C31 N4 Pb1 . . 120.5(2) ?
C13 O1 Pb1 . . 84.5(4) ?
C13 O1' Pb1 . . 88.6(5) ?
C13 O2 Pb1 . . 101.0(2) ?
C33 O3 Pb1 . . 92.0(2) ?
C33 O4 Pb1 . . 92.2(2) ?
H5WA O5W H5WB . . 103.4 ?
H6WA O6W H6WB . . 114.0 ?
Pb1 O7W H7WA . . 79.7 ?
Pb1 O7W H7WB . . 125.1 ?
H7WA O7W H7WB . . 117.9 ?
F2' F2 C39 . . 80.5(15) ?
F2 F2' C39 . . 74.4(14) ?
N1 C1 C2 . . 124.8(5) ?
N1 C1 H1 . . 117.6 ?
C2 C1 H1 . . 117.6 ?
C3 C2 C1 . . 118.9(5) ?
C3 C2 H2 . . 120.6 ?
C1 C2 H2 . . 120.6 ?
C2 C3 C4 . . 120.4(4) ?
C2 C3 H3 . . 119.8 ?
C4 C3 H3 . . 119.8 ?
C3 C4 C12 . . 116.5(4) ?
C3 C4 C5 . . 123.4(4) ?
C12 C4 C5 . . 120.1(4) ?
C6 C5 C4 . . 120.4(4) ?
C6 C5 H5 . . 119.8 ?
C4 C5 H5 . . 119.8 ?
C5 C6 C7 . . 122.5(4) ?
C5 C6 H6 . . 118.8 ?
C7 C6 H6 . . 118.8 ?
C8 C7 C11 . . 117.3(4) ?
C8 C7 C6 . . 123.8(4) ?
C11 C7 C6 . . 119.0(4) ?
C9 C8 C7 . . 120.8(4) ?
C9 C8 H8 . . 119.6 ?
C7 C8 H8 . . 119.6 ?
C8 C9 C10 . . 118.0(4) ?
C8 C9 H9 . . 121.0 ?
C10 C9 H9 . . 121.0 ?
N2 C10 C9 . . 124.4(4) ?
N2 C10 H10 . . 117.8 ?
C9 C10 H10 . . 117.8 ?
N2 C11 C7 . . 122.0(3) ?
N2 C11 C12 . . 118.7(3) ?
C7 C11 C12 . . 119.3(3) ?
N1 C12 C4 . . 122.4(4) ?
N1 C12 C11 . . 118.8(3) ?
C4 C12 C11 . . 118.8(4) ?
O2 C13 O1' . . 123.1(5) ?
O2 C13 O1 . . 120.5(5) ?
O2 C13 C14 . . 119.6(3) ?
O1' C13 C14 . . 115.0(5) ?
O1 C13 C14 . . 117.9(5) ?
C15 C14 C19 . . 114.9(5) ?
C15 C14 C13 . . 124.3(5) ?
C19 C14 C13 . . 120.8(4) ?
F1' C15 C16 . . 116.7(9) ?
F1' C15 C14 . . 116.0(8) ?
C16 C15 C14 . . 127.2(8) ?
C16 C15 H15 . . 116.4 ?
C14 C15 H15 . . 116.4 ?
C15 C16 C17 . . 115.7(9) ?
C15 C16 H16 . . 122.2 ?
C17 C16 H16 . . 122.2 ?
C18 C17 C16 . . 122.0(9) ?
C18 C17 H17 . . 119.0 ?
C16 C17 H17 . . 119.0 ?
C17 C18 C19 . . 120.5(8) ?
C17 C18 H18 . . 119.8 ?
C19 C18 H18 . . 119.8 ?
F1 C19 C18 . . 119.0(6) ?
F1 C19 C14 . . 121.0(4) ?
C18 C19 C14 . . 119.7(6) ?
C18 C19 H19 . . 120.1 ?
C14 C19 H19 . . 120.1 ?
N3 C21 C22 . . 122.6(4) ?
N3 C21 H21 . . 118.7 ?
C22 C21 H21 . . 118.7 ?
C23 C22 C21 . . 119.8(4) ?
C23 C22 H22 . . 120.1 ?
C21 C22 H22 . . 120.1 ?
C22 C23 C24 . . 119.9(4) ?
C22 C23 H23 . . 120.0 ?
C24 C23 H23 . . 120.0 ?
C23 C24 C32 . . 118.0(4) ?
C23 C24 C25 . . 123.2(4) ?
C32 C24 C25 . . 118.8(4) ?
C26 C25 C24 . . 121.2(4) ?
C26 C25 H25 . . 119.4 ?
C24 C25 H25 . . 119.4 ?
C25 C26 C27 . . 121.5(4) ?
C25 C26 H26 . . 119.3 ?
C27 C26 H26 . . 119.3 ?
C31 C27 C28 . . 116.2(4) ?
C31 C27 C26 . . 120.2(4) ?
C28 C27 C26 . . 123.6(4) ?
C29 C28 C27 . . 121.2(4) ?
C29 C28 H28 . . 119.4 ?
C27 C28 H28 . . 119.4 ?
C28 C29 C30 . . 117.8(4) ?
C28 C29 H29 . . 121.1 ?
C30 C29 H29 . . 121.1 ?
N4 C30 C29 . . 125.0(4) ?
N4 C30 H30 . . 117.5 ?
C29 C30 H30 . . 117.5 ?
N4 C31 C27 . . 123.2(4) ?
N4 C31 C32 . . 118.0(3) ?
C27 C31 C32 . . 118.8(3) ?
N3 C32 C24 . . 121.8(4) ?
N3 C32 C31 . . 118.6(3) ?
C24 C32 C31 . . 119.5(3) ?
O3 C33 O4 . . 123.2(3) ?
O3 C33 C34 . . 119.0(3) ?
O4 C33 C34 . . 117.8(3) ?
C39 C34 C35 . . 118.9(4) ?
C39 C34 C33 . . 124.4(4) ?
C35 C34 C33 . . 116.6(4) ?
C36 C35 C34 . . 113.7(6) ?
C36 C35 H35 . . 123.2 ?
C34 C35 H35 . . 123.2 ?
C37 C36 C35 . . 125.0(7) ?
C37 C36 H36 . . 117.5 ?
C35 C36 H36 . . 117.5 ?
C38 C37 C36 . . 121.1(6) ?
C38 C37 H37 . . 119.4 ?
C36 C37 H37 . . 119.4 ?
C37 C38 C39 . . 116.6(6) ?
C37 C38 H38 . . 121.7 ?
C39 C38 H38 . . 121.7 ?
F2 C39 C34 . . 119.5(6) ?
F2' C39 C34 . . 116.9(5) ?
F2 C39 C38 . . 113.7(6) ?
F2' C39 C38 . . 117.8(6) ?
C34 C39 C38 . . 124.6(5) ?

loop_
_geom_bond_atom_site_label_1
_geom_bond_atom_site_label_2
_geom_bond_site_symmetry_2
_geom_bond_distance
_geom_bond_publ_flag
Pb1 O1 . 2.957(8) y
Pb1 O1' . 2.866(9) y
Pb1 O2 . 2.631(3) y
Pb1 O3 . 2.575(3) y
Pb1 O4 . 2.570(3) y
Pb1 N1 . 2.796(3) y
Pb1 N2 . 2.656(3) y
Pb1 N3 . 2.768(3) y
Pb1 N4 . 2.906(3) y
Pb1 O7W . 2.965(7) y
N1 C1 . 1.324(5) ?
N1 C12 . 1.351(5) ?
N2 C10 . 1.332(5) ?
N2 C11 . 1.357(4) ?
N3 C21 . 1.346(5) ?
N3 C32 . 1.349(4) ?
N4 C30 . 1.319(5) ?
N4 C31 . 1.352(5) ?
O1 C13 . 1.294(9) ?
O1' C13 . 1.285(9) ?
O2 C13 . 1.234(5) ?
O3 C33 . 1.247(4) ?
O4 C33 . 1.249(4) ?
O5W H5WA . 0.85 ?
O5W H5WB . 0.85 ?
O6W H6WA . 0.85 ?
O6W H6WB . 0.85 ?
O7W H7WA . 0.85 ?
O7W H7WB . 0.85 ?
F1 C19 . 1.258(7) ?
F1' C15 . 1.232(11) ?
F2 F2' . 0.578(12) ?
F2 C39 . 1.313(10) ?
F2' C39 . 1.344(8) ?
C1 C2 . 1.373(6) ?
C1 H1 . 0.9300 ?
C2 C3 . 1.334(7) ?
C2 H2 . 0.9300 ?
C3 C4 . 1.411(7) ?
C3 H3 . 0.9300 ?
C4 C12 . 1.416(5) ?
C4 C5 . 1.419(7) ?
C5 C6 . 1.331(7) ?
C5 H5 . 0.9300 ?
C6 C7 . 1.422(6) ?
C6 H6 . 0.9300 ?
C7 C8 . 1.385(6) ?
C7 C11 . 1.410(5) ?
C8 C9 . 1.364(7) ?
C8 H8 . 0.9300 ?
C9 C10 . 1.369(6) ?
C9 H9 . 0.9300 ?
C10 H10 . 0.9300 ?
C11 C12 . 1.441(5) ?
C13 C14 . 1.511(6) ?
C14 C15 . 1.368(7) ?
C14 C19 . 1.390(7) ?
C15 C16 . 1.334(10) ?
C15 H15 . 0.9300 ?
C16 C17 . 1.361(14) ?
C16 H16 . 0.9300 ?
C17 C18 . 1.346(14) ?
C17 H17 . 0.9300 ?
C18 C19 . 1.383(7) ?
C18 H18 . 0.9300 ?
C19 H19 . 0.9300 ?
C21 C22 . 1.386(6) ?
C21 H21 . 0.9300 ?
C22 C23 . 1.348(7) ?
C22 H22 . 0.9300 ?
C23 C24 . 1.383(6) ?
C23 H23 . 0.9300 ?
C24 C32 . 1.419(5) ?
C24 C25 . 1.438(6) ?
C25 C26 . 1.336(7) ?
C25 H25 . 0.9300 ?
C26 C27 . 1.417(7) ?
C26 H26 . 0.9300 ?
C27 C31 . 1.406(5) ?
C27 C28 . 1.410(7) ?
C28 C29 . 1.335(7) ?
C28 H28 . 0.9300 ?
C29 C30 . 1.393(6) ?
C29 H29 . 0.9300 ?
C30 H30 . 0.9300 ?
C31 C32 . 1.445(5) ?
C33 C34 . 1.508(5) ?
C34 C39 . 1.350(6) ?
C34 C35 . 1.450(7) ?
C35 C36 . 1.387(8) ?
C35 H35 . 0.9300 ?
C36 C37 . 1.354(10) ?
C36 H36 . 0.9300 ?
C37 C38 . 1.335(10) ?
C37 H37 . 0.9300 ?
C38 C39 . 1.388(8) ?
C38 H38 . 0.9300 ?

loop_
_geom_hbond_atom_site_label_D
_geom_hbond_atom_site_label_H
_geom_hbond_atom_site_label_A
_geom_hbond_site_symmetry_D
_geom_hbond_site_symmetry_H
_geom_hbond_site_symmetry_A
_geom_hbond_distance_DH
_geom_hbond_distance_HA
_geom_hbond_distance_DA
_geom_hbond_angle_DHA
_geom_hbond_publ_flag
O5W H5WA O2 . . 1_555 0.85 1.98 2.796(4) 162 yes
O5W H5WB O6W . . 1_555 0.85 1.97 2.757(5) 153 yes
O6W H6WA O5W . . 2_775 0.85 1.98 2.809(6) 163 yes
O6W H6WB O4 . . 1_555 0.85 1.97 2.818(3) 175 yes
O6W H6WA O5W . . 2_775 0.85 1.98 2.809(6) 163 yes
O7W H7WA O1' . . 1_555 0.85 1.98 2.496(5) 118 yes
O7W H7WB O1' . . 2_676 0.85 1.99 2.565(2) 124 yes
C8 H8 F1 . . 1_655 0.93 2.54 3.310(7) 141 yes
C30 H30 F1' . . 2_676 0.93 2.50 3.032(12) 115 yes
C29 H29 O3 . . 2_666 0.93 2.46 3.311(5) 153 yes
